data_8102548
loop_
_publ_author_name
'Ji-Cheng Ma'
'Dao-Cheng Xia'
'Jian-Fang Ma'

_publ_section_title
;
 Crystal structure of
 dichloro[bis(benzimidazole-2-ylmethyl)amine]cobalt(II) --- methanol
 (1:1), Co(C16H15N5)Cl2 &#x00B7; CH3OH
;
_journal_issue 4
_journal_name_full 'Zeitschrift f\"ur Kristallographie - New Crystal Structures'
_journal_page_first 651
_journal_volume 224
_journal_year 2009
_chemical_formula_moiety 'C16 H15 Cl2 Co N5, C H4 O'
_chemical_formula_sum 'C17 H19 Cl2 Co N5 O'
_chemical_formula_weight 439.20
_chemical_melting_point ?
_chemical_name_common 'bis(benzimidazole-2-ylmethy)amine)-dichloro-cobalt(II) methanol solvate'
_chemical_name_systematic
;
bis(benzimidazole-2-ylmethy)amine)-dichloro-cobalt(II) -- methanol
;
_space_group_IT_number 2
_symmetry_cell_setting triclinic
_symmetry_space_group_name_Hall '-P 1'
_symmetry_space_group_name_H-M 'P -1'
_atom_sites_solution_hydrogens geom
_atom_sites_solution_primary direct
_atom_sites_solution_secondary difmap
_audit_creation_method SHELXL-97
_cell_angle_alpha 87.074(5)
_cell_angle_beta 76.856(5)
_cell_angle_gamma 73.706(5)
_cell_formula_units_Z 2
_cell_length_a 7.887(5)
_cell_length_b 9.964(5)
_cell_length_c 13.131(5)
_cell_measurement_reflns_used 4359
_cell_measurement_temperature 293(2)
_cell_measurement_theta_max 27.5
_cell_measurement_theta_min 3.1
_cell_volume 964.4(9)
_computing_cell_refinement PROCESS-AUTO
_computing_data_collection 'PROCESS-AUTO(Rigaku, 1998)'
_computing_data_reduction PROCESS-AUTO
_computing_molecular_graphics 'SHELXTL-PLUS (Sheldrick, 1990)'
_computing_publication_material SHELXL-97
_computing_structure_refinement 'SHELXL-97 (Sheldrick, 1997)'
_computing_structure_solution 'SHELXS-97 (Sheldrick, 1997)'
_diffrn_ambient_temperature 293(2)
_diffrn_detector_area_resol_mean 10.0
_diffrn_measured_fraction_theta_full 0.997
_diffrn_measured_fraction_theta_max 0.987
_diffrn_measurement_device_type 'Rigaku RAXIS-RAPID'
_diffrn_measurement_method '\w scans'
_diffrn_radiation_monochromator graphite
_diffrn_radiation_source 'fine-focus sealed tube'
_diffrn_radiation_type MoK\a
_diffrn_radiation_wavelength 0.71069
_diffrn_reflns_av_R_equivalents 0.0270
_diffrn_reflns_av_sigmaI/netI 0.0351
_diffrn_reflns_limit_h_max 10
_diffrn_reflns_limit_h_min -10
_diffrn_reflns_limit_k_max 12
_diffrn_reflns_limit_k_min -12
_diffrn_reflns_limit_l_max 16
_diffrn_reflns_limit_l_min -17
_diffrn_reflns_number 9485
_diffrn_reflns_theta_full 25.00
_diffrn_reflns_theta_max 27.47
_diffrn_reflns_theta_min 3.09
_exptl_absorpt_coefficient_mu 1.183
_exptl_absorpt_correction_T_max 0.7564
_exptl_absorpt_correction_T_min 0.6491
_exptl_absorpt_correction_type multi-scan
_exptl_absorpt_process_details
;
Higashi,T (1995) Program for absorption correction.   
Rigaku Corporation, Tokyo, Japan.            
;
_exptl_crystal_colour red
_exptl_crystal_density_diffrn 1.512
_exptl_crystal_density_method 'not measured'
_exptl_crystal_description block
_exptl_crystal_F_000 450
_exptl_crystal_size_max 0.40
_exptl_crystal_size_mid 0.25
_exptl_crystal_size_min 0.25
_refine_diff_density_max 0.377
_refine_diff_density_min -0.366
_refine_diff_density_rms 0.076
_refine_ls_extinction_method none
_refine_ls_goodness_of_fit_ref 1.124
_refine_ls_hydrogen_treatment mixed
_refine_ls_matrix_type full
_refine_ls_number_parameters 238
_refine_ls_number_reflns 4359
_refine_ls_number_restraints 1
_refine_ls_restrained_S_all 1.124
_refine_ls_R_factor_all 0.0546
_refine_ls_R_factor_gt 0.0401
_refine_ls_shift/su_max 0.000
_refine_ls_shift/su_mean 0.000
_refine_ls_structure_factor_coef Fsqd
_refine_ls_weighting_details 'calc w=1/[\s^2^(Fo^2^)+(0.0614P)^2^+0.4359P] where P=(Fo^2^+2Fc^2^)/3'
_refine_ls_weighting_scheme calc
_refine_ls_wR_factor_gt 0.1064
_refine_ls_wR_factor_ref 0.1257
_reflns_number_gt 3448
_reflns_number_total 4359
_reflns_threshold_expression >2\s(I)
_cod_data_source_file 1267-2761.cff
_cod_data_source_block 1
_cod_depositor_comments
;
The following automatic conversions were performed:
'_symmetry_cell_setting' value 'Triclinic' changed to 'triclinic'
according to '/home/saulius/struct/CIF-dictionaries/cif_core.dic'
dictionary named 'cif_core.dic' version 2.4.1 from 2010-06-29.

Automatic conversion script
Id: cif_fix_enum 1555 2011-01-17 13:19:09Z saulius 

The following automatic conversions were performed:

'_chemical_melting_point' value 'not measured' was changed to '?' -
the value is undefined or not given.

Automatic conversion script
Id: cif_fix_values 1569 2011-02-09 13:29:24Z adriana 
;
_cod_database_code 8102548

loop_
_symmetry_equiv_pos_as_xyz
'x, y, z'
'-x, -y, -z'

loop_
_atom_site_label
_atom_site_type_symbol
_atom_site_fract_x
_atom_site_fract_y
_atom_site_fract_z
_atom_site_U_iso_or_equiv
_atom_site_adp_type
_atom_site_occupancy
_atom_site_symmetry_multiplicity
_atom_site_Wyckoff_symbol
_atom_site_calc_flag
_atom_site_refinement_flags
_atom_site_disorder_assembly
_atom_site_disorder_group
Co1 Co 0.34238(5) 0.21494(4) 0.70899(3) 0.03492(13) Uani 1 2 i d . . .
C1 C 0.2670(4) -0.0193(3) 0.9927(2) 0.0431(7) Uani 1 2 i d . . .
C2 C 0.2666(5) -0.0439(4) 1.0981(2) 0.0538(8) Uani 1 2 i d . . .
H2 H 0.2655 -0.1307 1.1275 0.065 Uiso 1 2 i calc R . .
C3 C 0.2678(5) 0.0658(4) 1.1565(2) 0.0567(9) Uani 1 2 i d . . .
H3 H 0.2652 0.0537 1.2275 0.068 Uiso 1 2 i calc R . .
C4 C 0.2727(5) 0.1941(4) 1.1125(2) 0.0595(9) Uani 1 2 i d . . .
H4 H 0.2723 0.2663 1.1548 0.071 Uiso 1 2 i calc R . .
C5 C 0.2780(5) 0.2184(4) 1.0071(2) 0.0543(9) Uani 1 2 i d . . .
H5 H 0.2831 0.3047 0.9779 0.065 Uiso 1 2 i calc R . .
C6 C 0.2756(4) 0.1093(3) 0.9472(2) 0.0418(7) Uani 1 2 i d . . .
C7 C 0.2773(4) -0.0282(3) 0.8249(2) 0.0391(6) Uani 1 2 i d . . .
C8 C 0.2897(5) -0.0823(3) 0.7181(2) 0.0435(7) Uani 1 2 i d . . .
H8A H 0.4114 -0.1398 0.6894 0.052 Uiso 1 2 i calc R . .
H8B H 0.2059 -0.1384 0.7216 0.052 Uiso 1 2 i calc R . .
C9 C 0.0487(4) 0.0959(3) 0.6590(3) 0.0455(7) Uani 1 2 i d . . .
H9A H -0.0183 0.0690 0.7245 0.055 Uiso 1 2 i calc R . .
H9B H 0.0160 0.0575 0.6022 0.055 Uiso 1 2 i calc R . .
C10 C 0.0009(4) 0.2515(3) 0.6522(2) 0.0388(6) Uani 1 2 i d . . .
C11 C -0.1450(4) 0.4689(3) 0.6299(2) 0.0434(7) Uani 1 2 i d . . .
C12 C -0.2626(5) 0.5953(4) 0.6075(3) 0.0549(8) Uani 1 2 i d . . .
H12 H -0.3759 0.5992 0.5959 0.066 Uiso 1 2 i calc R . .
C13 C -0.2040(5) 0.7127(4) 0.6033(3) 0.0568(9) Uani 1 2 i d . . .
H13 H -0.2784 0.7980 0.5877 0.068 Uiso 1 2 i calc R . .
C14 C -0.0356(6) 0.7070(4) 0.6218(3) 0.0573(9) Uani 1 2 i d . . .
H14 H -0.0003 0.7890 0.6181 0.069 Uiso 1 2 i calc R . .
C15 C 0.0817(5) 0.5836(3) 0.6455(3) 0.0490(8) Uani 1 2 i d . . .
H15 H 0.1934 0.5811 0.6588 0.059 Uiso 1 2 i calc R . .
C16 C 0.0234(4) 0.4630(3) 0.6485(2) 0.0395(6) Uani 1 2 i d . . .
C17 C 0.1883(11) -0.4098(5) 1.0552(5) 0.127(3) Uani 1 2 i d . . .
H17A H 0.2908 -0.4640 1.0810 0.191 Uiso 1 2 i calc R . .
H17B H 0.1040 -0.4640 1.0583 0.191 Uiso 1 2 i calc R . .
H17C H 0.1303 -0.3266 1.0973 0.191 Uiso 1 2 i calc R . .
N1 N 0.2842(4) 0.0987(3) 0.83997(18) 0.0407(6) Uani 1 2 i d . . .
N2 N 0.2667(4) -0.1054(3) 0.91288(19) 0.0450(6) Uani 1 2 i d . . .
H2A H 0.2610 -0.1905 0.9182 0.054 Uiso 1 2 i calc R . .
N3 N 0.1132(3) 0.3224(2) 0.66347(18) 0.0371(5) Uani 1 2 i d . . .
N4 N -0.1544(3) 0.3324(3) 0.6330(2) 0.0450(6) Uani 1 2 i d . . .
H4A H -0.2439 0.3046 0.6242 0.054 Uiso 1 2 i calc R . .
N5 N 0.2430(3) 0.0402(2) 0.65275(17) 0.0357(5) Uani 1 2 i d D . .
H5A H 0.3049(8) 0.0133(4) 0.5879(8) 0.043 Uiso 1 2 i d RD . .
Cl1 Cl 0.42781(12) 0.39270(9) 0.77511(6) 0.0520(2) Uani 1 2 i d . . .
Cl2 Cl 0.61099(10) 0.12539(9) 0.58295(6) 0.0478(2) Uani 1 2 i d . . .
O1 O 0.2463(8) -0.3731(4) 0.9517(3) 0.1301(18) Uani 1 2 i d . . .
H1 H 0.2459 -0.4341 0.9122 0.195 Uiso 1 2 i calc R . .

loop_
_atom_site_aniso_label
_atom_site_aniso_U_11
_atom_site_aniso_U_22
_atom_site_aniso_U_33
_atom_site_aniso_U_23
_atom_site_aniso_U_13
_atom_site_aniso_U_12
Co1 0.0356(2) 0.0399(2) 0.0323(2) -0.00353(14) -0.00603(15) -0.01589(16)
C1 0.0449(16) 0.0427(17) 0.0402(15) -0.0018(12) -0.0060(12) -0.0121(13)
C2 0.064(2) 0.059(2) 0.0361(16) 0.0071(14) -0.0057(15) -0.0196(17)
C3 0.063(2) 0.077(3) 0.0297(15) 0.0008(15) -0.0048(14) -0.0234(19)
C4 0.076(3) 0.071(2) 0.0341(16) -0.0110(15) -0.0059(16) -0.028(2)
C5 0.073(2) 0.057(2) 0.0368(16) -0.0044(14) -0.0065(15) -0.0274(18)
C6 0.0474(17) 0.0471(17) 0.0305(14) -0.0016(11) -0.0048(12) -0.0152(14)
C7 0.0424(16) 0.0373(15) 0.0379(15) -0.0026(11) -0.0078(12) -0.0118(13)
C8 0.0509(18) 0.0359(16) 0.0441(16) -0.0088(12) -0.0117(13) -0.0100(14)
C9 0.0414(16) 0.0495(18) 0.0542(18) 0.0049(14) -0.0138(13) -0.0244(14)
C10 0.0361(14) 0.0472(17) 0.0362(14) -0.0003(11) -0.0057(11) -0.0181(13)
C11 0.0411(16) 0.0474(18) 0.0387(15) -0.0011(12) -0.0020(12) -0.0126(14)
C12 0.0478(19) 0.052(2) 0.056(2) 0.0001(15) -0.0069(15) -0.0026(16)
C13 0.068(2) 0.0414(18) 0.0468(18) 0.0002(14) -0.0033(16) 0.0003(17)
C14 0.077(3) 0.0394(18) 0.054(2) -0.0054(14) -0.0081(17) -0.0176(18)
C15 0.062(2) 0.0380(17) 0.0520(18) -0.0038(13) -0.0150(15) -0.0196(15)
C16 0.0443(16) 0.0369(15) 0.0355(14) -0.0023(11) -0.0053(12) -0.0104(13)
C17 0.214(8) 0.058(3) 0.104(4) -0.011(3) -0.015(5) -0.043(4)
N1 0.0499(15) 0.0412(14) 0.0327(12) -0.0042(10) -0.0080(10) -0.0153(12)
N2 0.0587(16) 0.0366(14) 0.0425(14) 0.0018(10) -0.0123(12) -0.0173(12)
N3 0.0395(13) 0.0377(13) 0.0385(12) -0.0004(9) -0.0086(10) -0.0173(10)
N4 0.0353(13) 0.0471(15) 0.0557(15) 0.0010(12) -0.0101(11) -0.0165(11)
N5 0.0385(12) 0.0374(13) 0.0316(11) -0.0062(9) -0.0032(9) -0.0134(10)
Cl1 0.0555(5) 0.0566(5) 0.0515(4) -0.0146(3) -0.0062(3) -0.0293(4)
Cl2 0.0400(4) 0.0590(5) 0.0462(4) -0.0178(3) 0.0008(3) -0.0214(3)
O1 0.230(5) 0.056(2) 0.083(2) -0.0148(16) 0.025(3) -0.050(3)

loop_
_atom_type_symbol
_atom_type_description
_atom_type_scat_dispersion_real
_atom_type_scat_dispersion_imag
_atom_type_scat_source
C C 0.0033 0.0016 'International Tables Vol C Tables 4.2.6.8 and 6.1.1.4'
H H 0.0000 0.0000 'International Tables Vol C Tables 4.2.6.8 and 6.1.1.4'
N N 0.0061 0.0033 'International Tables Vol C Tables 4.2.6.8 and 6.1.1.4'
Cl Cl 0.1484 0.1585 'International Tables Vol C Tables 4.2.6.8 and 6.1.1.4'
Co Co 0.3494 0.9721 'International Tables Vol C Tables 4.2.6.8 and 6.1.1.4'
O O 0.0106 0.0060 'International Tables Vol C Tables 4.2.6.8 and 6.1.1.4'

loop_
_geom_angle_atom_site_label_1
_geom_angle_atom_site_label_2
_geom_angle_atom_site_label_3
_geom_angle
_geom_angle_site_symmetry_1
_geom_angle_site_symmetry_3
_geom_angle_publ_flag
N3 Co1 N1 111.11(10) . . ?
N3 Co1 N5 76.90(10) . . ?
N1 Co1 N5 74.85(9) . . ?
N3 Co1 Cl1 102.09(8) . . ?
N1 Co1 Cl1 102.46(8) . . ?
N5 Co1 Cl1 176.38(6) . . ?
N3 Co1 Cl2 119.94(8) . . ?
N1 Co1 Cl2 118.88(8) . . ?
N5 Co1 Cl2 85.81(7) . . ?
Cl1 Co1 Cl2 97.66(5) . . ?
N2 C1 C2 131.7(3) . . ?
N2 C1 C6 106.4(3) . . ?
C2 C1 C6 121.9(3) . . ?
C3 C2 C1 116.8(3) . . ?
C3 C2 H2 121.6 . . ?
C1 C2 H2 121.6 . . ?
C2 C3 C4 121.6(3) . . ?
C2 C3 H3 119.2 . . ?
C4 C3 H3 119.2 . . ?
C3 C4 C5 122.0(3) . . ?
C3 C4 H4 119.0 . . ?
C5 C4 H4 119.0 . . ?
C6 C5 C4 117.2(3) . . ?
C6 C5 H5 121.4 . . ?
C4 C5 H5 121.4 . . ?
C5 C6 C1 120.4(3) . . ?
C5 C6 N1 131.3(3) . . ?
C1 C6 N1 108.2(3) . . ?
N1 C7 N2 113.7(3) . . ?
N1 C7 C8 121.9(3) . . ?
N2 C7 C8 124.3(3) . . ?
N5 C8 C7 106.7(2) . . ?
N5 C8 H8A 110.4 . . ?
C7 C8 H8A 110.4 . . ?
N5 C8 H8B 110.4 . . ?
C7 C8 H8B 110.4 . . ?
H8A C8 H8B 108.6 . . ?
N5 C9 C10 109.7(2) . . ?
N5 C9 H9A 109.7 . . ?
C10 C9 H9A 109.7 . . ?
N5 C9 H9B 109.7 . . ?
C10 C9 H9B 109.7 . . ?
H9A C9 H9B 108.2 . . ?
N3 C10 N4 113.2(3) . . ?
N3 C10 C9 121.9(3) . . ?
N4 C10 C9 124.9(3) . . ?
N4 C11 C16 105.8(3) . . ?
N4 C11 C12 132.6(3) . . ?
C16 C11 C12 121.5(3) . . ?
C13 C12 C11 117.3(4) . . ?
C13 C12 H12 121.3 . . ?
C11 C12 H12 121.3 . . ?
C12 C13 C14 121.3(3) . . ?
C12 C13 H13 119.4 . . ?
C14 C13 H13 119.4 . . ?
C15 C14 C13 122.4(3) . . ?
C15 C14 H14 118.8 . . ?
C13 C14 H14 118.8 . . ?
C14 C15 C16 116.6(3) . . ?
C14 C15 H15 121.7 . . ?
C16 C15 H15 121.7 . . ?
C11 C16 C15 121.0(3) . . ?
C11 C16 N3 108.5(3) . . ?
C15 C16 N3 130.5(3) . . ?
O1 C17 H17A 109.5 . . ?
O1 C17 H17B 109.5 . . ?
H17A C17 H17B 109.5 . . ?
O1 C17 H17C 109.5 . . ?
H17A C17 H17C 109.5 . . ?
H17B C17 H17C 109.5 . . ?
C7 N1 C6 105.6(2) . . ?
C7 N1 Co1 117.13(19) . . ?
C6 N1 Co1 136.4(2) . . ?
C7 N2 C1 106.1(2) . . ?
C7 N2 H2A 127.0 . . ?
C1 N2 H2A 127.0 . . ?
C10 N3 C16 105.0(2) . . ?
C10 N3 Co1 117.2(2) . . ?
C16 N3 Co1 137.4(2) . . ?
C10 N4 C11 107.5(3) . . ?
C10 N4 H4A 126.3 . . ?
C11 N4 H4A 126.3 . . ?
C9 N5 C8 113.7(2) . . ?
C9 N5 Co1 107.49(18) . . ?
C8 N5 Co1 108.00(17) . . ?
C9 N5 H5A 112.3 . . ?
C8 N5 H5A 105.7 . . ?
Co1 N5 H5A 109.5 . . ?
C17 O1 H1 109.5 . . ?

loop_
_geom_bond_atom_site_label_1
_geom_bond_atom_site_label_2
_geom_bond_distance
_geom_bond_site_symmetry_2
_geom_bond_publ_flag
Co1 N3 2.028(3) . ?
Co1 N1 2.060(3) . ?
Co1 N5 2.313(2) . ?
Co1 Cl1 2.3318(12) . ?
Co1 Cl2 2.3492(12) . ?
C1 N2 1.389(4) . ?
C1 C2 1.393(4) . ?
C1 C6 1.399(4) . ?
C2 C3 1.370(5) . ?
C2 H2 0.9300 . ?
C3 C4 1.383(5) . ?
C3 H3 0.9300 . ?
C4 C5 1.385(5) . ?
C4 H4 0.9300 . ?
C5 C6 1.381(5) . ?
C5 H5 0.9300 . ?
C6 N1 1.402(4) . ?
C7 N1 1.309(4) . ?
C7 N2 1.355(4) . ?
C7 C8 1.500(4) . ?
C8 N5 1.465(4) . ?
C8 H8A 0.9700 . ?
C8 H8B 0.9700 . ?
C9 N5 1.461(4) . ?
C9 C10 1.493(4) . ?
C9 H9A 0.9700 . ?
C9 H9B 0.9700 . ?
C10 N3 1.315(4) . ?
C10 N4 1.333(4) . ?
C11 N4 1.381(4) . ?
C11 C16 1.388(4) . ?
C11 C12 1.402(5) . ?
C12 C13 1.367(5) . ?
C12 H12 0.9300 . ?
C13 C14 1.389(6) . ?
C13 H13 0.9300 . ?
C14 C15 1.385(5) . ?
C14 H14 0.9300 . ?
C15 C16 1.398(4) . ?
C15 H15 0.9300 . ?
C16 N3 1.407(4) . ?
C17 O1 1.396(6) . ?
C17 H17A 0.9600 . ?
C17 H17B 0.9600 . ?
C17 H17C 0.9600 . ?
N2 H2A 0.8600 . ?
N4 H4A 0.8600 . ?
N5 H5A 0.8923 . ?
O1 H1 0.8200 . ?

loop_
_geom_hbond_atom_site_label_D
_geom_hbond_atom_site_label_H
_geom_hbond_atom_site_label_A
_geom_hbond_distance_DH
_geom_hbond_distance_HA
_geom_hbond_distance_DA
_geom_hbond_angle_DHA
_geom_hbond_site_symmetry_A
N2 H2A O1 0.86 1.88 2.732(4) 171.3 .
N4 H4A Cl2 0.86 2.51 3.308(3) 154.1 1_455
N4 H4A Cl1 0.86 2.82 3.303(3) 117.0 1_455
N5 H5A Cl2 0.89 2.55 3.385(3) 156.0 2_656
O1 H1 Cl1 0.82 2.46 3.169(4) 145.9 1_545

loop_
_geom_torsion_atom_site_label_1
_geom_torsion_atom_site_label_2
_geom_torsion_atom_site_label_3
_geom_torsion_atom_site_label_4
_geom_torsion
_geom_torsion_site_symmetry_1
_geom_torsion_site_symmetry_2
_geom_torsion_site_symmetry_3
_geom_torsion_site_symmetry_4
_geom_torsion_publ_flag
N2 C1 C2 C3 179.8(4) . . . . ?
C6 C1 C2 C3 2.5(5) . . . . ?
C1 C2 C3 C4 -1.2(6) . . . . ?
C2 C3 C4 C5 -0.5(6) . . . . ?
C3 C4 C5 C6 0.9(6) . . . . ?
C4 C5 C6 C1 0.4(5) . . . . ?
C4 C5 C6 N1 -178.1(3) . . . . ?
N2 C1 C6 C5 180.0(3) . . . . ?
C2 C1 C6 C5 -2.1(5) . . . . ?
N2 C1 C6 N1 -1.2(4) . . . . ?
C2 C1 C6 N1 176.7(3) . . . . ?
N1 C7 C8 N5 -20.1(4) . . . . ?
N2 C7 C8 N5 163.1(3) . . . . ?
N5 C9 C10 N3 -14.1(4) . . . . ?
N5 C9 C10 N4 164.9(3) . . . . ?
N4 C11 C12 C13 -174.8(3) . . . . ?
C16 C11 C12 C13 0.8(5) . . . . ?
C11 C12 C13 C14 -0.8(5) . . . . ?
C12 C13 C14 C15 -0.1(5) . . . . ?
C13 C14 C15 C16 1.0(5) . . . . ?
N4 C11 C16 C15 176.7(3) . . . . ?
C12 C11 C16 C15 0.1(5) . . . . ?
N4 C11 C16 N3 -0.5(3) . . . . ?
C12 C11 C16 N3 -177.1(3) . . . . ?
C14 C15 C16 C11 -0.9(5) . . . . ?
C14 C15 C16 N3 175.6(3) . . . . ?
N2 C7 N1 C6 -0.7(4) . . . . ?
C8 C7 N1 C6 -177.8(3) . . . . ?
N2 C7 N1 Co1 170.2(2) . . . . ?
C8 C7 N1 Co1 -6.9(4) . . . . ?
C5 C6 N1 C7 179.8(4) . . . . ?
C1 C6 N1 C7 1.2(3) . . . . ?
C5 C6 N1 Co1 11.5(6) . . . . ?
C1 C6 N1 Co1 -167.1(2) . . . . ?
N3 Co1 N1 C7 89.0(2) . . . . ?
N5 Co1 N1 C7 19.8(2) . . . . ?
Cl1 Co1 N1 C7 -162.7(2) . . . . ?
Cl2 Co1 N1 C7 -56.5(2) . . . . ?
N3 Co1 N1 C6 -103.7(3) . . . . ?
N5 Co1 N1 C6 -172.9(3) . . . . ?
Cl1 Co1 N1 C6 4.6(3) . . . . ?
Cl2 Co1 N1 C6 110.8(3) . . . . ?
N1 C7 N2 C1 0.0(4) . . . . ?
C8 C7 N2 C1 177.0(3) . . . . ?
C2 C1 N2 C7 -176.8(4) . . . . ?
C6 C1 N2 C7 0.8(4) . . . . ?
N4 C10 N3 C16 -1.0(3) . . . . ?
C9 C10 N3 C16 178.1(3) . . . . ?
N4 C10 N3 Co1 173.29(19) . . . . ?
C9 C10 N3 Co1 -7.6(4) . . . . ?
C11 C16 N3 C10 0.9(3) . . . . ?
C15 C16 N3 C10 -175.9(3) . . . . ?
C11 C16 N3 Co1 -171.6(2) . . . . ?
C15 C16 N3 Co1 11.5(5) . . . . ?
N1 Co1 N3 C10 -51.1(2) . . . . ?
N5 Co1 N3 C10 16.7(2) . . . . ?
Cl1 Co1 N3 C10 -159.73(19) . . . . ?
Cl2 Co1 N3 C10 94.0(2) . . . . ?
N1 Co1 N3 C16 120.8(3) . . . . ?
N5 Co1 N3 C16 -171.4(3) . . . . ?
Cl1 Co1 N3 C16 12.2(3) . . . . ?
Cl2 Co1 N3 C16 -94.1(3) . . . . ?
N3 C10 N4 C11 0.8(3) . . . . ?
C9 C10 N4 C11 -178.3(3) . . . . ?
C16 C11 N4 C10 -0.1(3) . . . . ?
C12 C11 N4 C10 176.0(3) . . . . ?
C10 C9 N5 C8 144.3(2) . . . . ?
C10 C9 N5 Co1 24.8(3) . . . . ?
C7 C8 N5 C9 -86.3(3) . . . . ?
C7 C8 N5 Co1 32.9(3) . . . . ?
N3 Co1 N5 C9 -22.93(18) . . . . ?
N1 Co1 N5 C9 93.56(19) . . . . ?
Cl1 Co1 N5 C9 51.2(11) . . . . ?
Cl2 Co1 N5 C9 -145.00(18) . . . . ?
N3 Co1 N5 C8 -146.04(19) . . . . ?
N1 Co1 N5 C8 -29.54(18) . . . . ?
Cl1 Co1 N5 C8 -71.9(11) . . . . ?
Cl2 Co1 N5 C8 91.90(18) . . . . ?
